data_2226366
loop_
_publ_author_name
'Gowda, B. Thimme'
'Foro, Sabine'
'Nirmala, P. G.'
'Fuess, Hartmut'

_publ_section_title
;
 2,4-Dichloro-<i>N</i>-(2-chlorophenyl)benzenesulfonamide
;
_journal_coeditor_code BQ2220
_journal_issue 7
_journal_name_full 'Acta Crystallographica Section E'
_journal_page_first o1641
_journal_paper_doi 10.1107/S1600536810021306
_journal_volume 66
_journal_year 2010
_chemical_formula_iupac 'C12 H8 Cl3 N O2 S'
_chemical_formula_moiety 'C12 H8 Cl3 N O2 S'
_chemical_formula_sum 'C12 H8 Cl3 N O2 S'
_chemical_formula_weight 336.60
_chemical_name_systematic
;
2,4-Dichloro-<i>N</i>-(2-chlorophenyl)benzenesulfonamide
;
_space_group_IT_number 60
_symmetry_cell_setting orthorhombic
_symmetry_space_group_name_Hall '-P 2n 2ab'
_symmetry_space_group_name_H-M 'P b c n'
_atom_sites_solution_hydrogens geom
_atom_sites_solution_primary direct
_atom_sites_solution_secondary difmap
_audit_creation_method SHELXL-97
_cell_angle_alpha 90.00
_cell_angle_beta 90.00
_cell_angle_gamma 90.00
_cell_formula_units_Z 8
_cell_length_a 10.5639(8)
_cell_length_b 16.2790(10)
_cell_length_c 16.6930(10)
_cell_measurement_reflns_used 2957
_cell_measurement_temperature 299(2)
_cell_measurement_theta_max 27.75
_cell_measurement_theta_min 2.50
_cell_volume 2870.7(3)
_computing_cell_refinement
;
CrysAlis RED (Oxford Diffraction, 2009)
;
_computing_data_collection
;
CrysAlis CCD (Oxford Diffraction, 2009)
;
_computing_data_reduction
;
CrysAlis RED (Oxford Diffraction, 2009)
;
_computing_molecular_graphics 'PLATON (Spek, 2009)'
_computing_publication_material 'SHELXL97 (Sheldrick, 2008)'
_computing_structure_refinement 'SHELXL97 (Sheldrick, 2008)'
_computing_structure_solution 'SHELXS97 (Sheldrick, 2008)'
_diffrn_ambient_temperature 299(2)
_diffrn_measured_fraction_theta_full 0.999
_diffrn_measured_fraction_theta_max 0.999
_diffrn_measurement_device_type
;
Oxford Diffraction Xcalibur diffractometer
with a Sapphire CCD detector
;
_diffrn_measurement_method
;
Rotation method data acquisition using omega and phi scans
;
_diffrn_radiation_monochromator graphite
_diffrn_radiation_source 'fine-focus sealed tube'
_diffrn_radiation_type MoK\a
_diffrn_radiation_wavelength 0.71073
_diffrn_reflns_av_R_equivalents 0.0193
_diffrn_reflns_av_sigmaI/netI 0.0243
_diffrn_reflns_limit_h_max 13
_diffrn_reflns_limit_h_min -9
_diffrn_reflns_limit_k_max 20
_diffrn_reflns_limit_k_min -14
_diffrn_reflns_limit_l_max 20
_diffrn_reflns_limit_l_min -11
_diffrn_reflns_number 8054
_diffrn_reflns_theta_full 26.37
_diffrn_reflns_theta_max 26.37
_diffrn_reflns_theta_min 2.50
_diffrn_standards_decay_% 0
_diffrn_standards_number 0
_exptl_absorpt_coefficient_mu 0.779
_exptl_absorpt_correction_T_max 0.8474
_exptl_absorpt_correction_T_min 0.8000
_exptl_absorpt_correction_type multi-scan
_exptl_absorpt_process_details
;
(CrysAlis RED; Oxford Diffraction, 2009)
;
_exptl_crystal_colour colourless
_exptl_crystal_density_diffrn 1.558
_exptl_crystal_density_method 'not measured'
_exptl_crystal_description prism
_exptl_crystal_F_000 1360
_exptl_crystal_size_max 0.30
_exptl_crystal_size_mid 0.24
_exptl_crystal_size_min 0.22
_refine_diff_density_max 0.361
_refine_diff_density_min -0.350
_refine_ls_extinction_method none
_refine_ls_goodness_of_fit_ref 1.009
_refine_ls_hydrogen_treatment mixed
_refine_ls_matrix_type full
_refine_ls_number_parameters 175
_refine_ls_number_reflns 2938
_refine_ls_number_restraints 1
_refine_ls_restrained_S_all 1.009
_refine_ls_R_factor_all 0.0676
_refine_ls_R_factor_gt 0.0416
_refine_ls_shift/su_max 0.000
_refine_ls_shift/su_mean 0.000
_refine_ls_structure_factor_coef Fsqd
_refine_ls_weighting_details 'calc w=1/[\s^2^(Fo^2^)+(0.0458P)^2^+1.5152P] where P=(Fo^2^+2Fc^2^)/3'
_refine_ls_weighting_scheme calc
_refine_ls_wR_factor_gt 0.0960
_refine_ls_wR_factor_ref 0.1070
_reflns_number_gt 2054
_reflns_number_total 2938
_reflns_threshold_expression I>2sigma(I)
_cod_data_source_file bq2220.cif
_cod_data_source_block I
_cod_database_code 2226366
_cod_database_fobs_code 2226366

loop_
_symmetry_equiv_pos_as_xyz
'x, y, z'
'-x+1/2, -y+1/2, z+1/2'
'x+1/2, -y+1/2, -z'
'-x, y, -z+1/2'
'-x, -y, -z'
'x-1/2, y-1/2, -z-1/2'
'-x-1/2, y-1/2, z'
'x, -y, z-1/2'

loop_
_atom_site_type_symbol
_atom_site_label
_atom_site_fract_x
_atom_site_fract_y
_atom_site_fract_z
_atom_site_U_iso_or_equiv
_atom_site_adp_type
_atom_site_calc_flag
_atom_site_refinement_flags
_atom_site_occupancy
_atom_site_disorder_assembly
_atom_site_disorder_group
C C1 0.3134(2) 0.61639(15) 0.32900(15) 0.0497(6) Uani d . 1 . .
C C2 0.2866(3) 0.53340(17) 0.31598(16) 0.0579(7) Uani d . 1 . .
C C3 0.3728(3) 0.47403(19) 0.3366(2) 0.0753(9) Uani d . 1 . .
H H3 0.3545 0.4188 0.3282 0.090 Uiso calc R 1 . .
C C4 0.4862(3) 0.4967(2) 0.3697(2) 0.0850(10) Uani d . 1 . .
C C5 0.5150(3) 0.5775(2) 0.3827(2) 0.0919(11) Uani d . 1 . .
H H5 0.5923 0.5920 0.4052 0.110 Uiso calc R 1 . .
C C6 0.4285(3) 0.6371(2) 0.36218(19) 0.0713(8) Uani d . 1 . .
H H6 0.4480 0.6921 0.3708 0.086 Uiso calc R 1 . .
C C7 0.0989(2) 0.68618(15) 0.45102(14) 0.0477(6) Uani d . 1 . .
C C8 0.0161(2) 0.63852(15) 0.49537(15) 0.0509(6) Uani d . 1 . .
C C9 0.0238(3) 0.63637(17) 0.57821(16) 0.0664(8) Uani d . 1 . .
H H9 -0.0334 0.6050 0.6076 0.080 Uiso calc R 1 . .
C C10 0.1164(3) 0.68083(19) 0.61698(17) 0.0730(9) Uani d . 1 . .
H H10 0.1232 0.6786 0.6725 0.088 Uiso calc R 1 . .
C C11 0.1978(3) 0.7281(2) 0.57371(17) 0.0703(8) Uani d . 1 . .
H H11 0.2600 0.7581 0.6000 0.084 Uiso calc R 1 . .
C C12 0.1892(3) 0.73195(18) 0.49182(16) 0.0629(7) Uani d . 1 . .
H H12 0.2444 0.7655 0.4633 0.075 Uiso calc R 1 . .
N N1 0.08883(19) 0.68827(15) 0.36630(12) 0.0542(6) Uani d D 1 . .
H H1N 0.0212(16) 0.6693(15) 0.3452(15) 0.065 Uiso d D 1 . .
O O1 0.15449(18) 0.68354(12) 0.22707(9) 0.0648(5) Uani d . 1 . .
O O2 0.27286(18) 0.77149(11) 0.32041(12) 0.0675(5) Uani d . 1 . .
Cl Cl1 0.14598(8) 0.50245(5) 0.27304(6) 0.0914(3) Uani d . 1 . .
Cl Cl2 0.59587(12) 0.42218(8) 0.39456(10) 0.1453(5) Uani d . 1 . .
Cl Cl3 -0.09873(7) 0.58020(5) 0.44734(5) 0.0691(2) Uani d . 1 . .
S S1 0.20683(6) 0.69660(4) 0.30490(4) 0.05119(19) Uani d . 1 . .

loop_
_atom_site_aniso_label
_atom_site_aniso_U_11
_atom_site_aniso_U_22
_atom_site_aniso_U_33
_atom_site_aniso_U_12
_atom_site_aniso_U_13
_atom_site_aniso_U_23
C1 0.0463(14) 0.0562(15) 0.0466(14) -0.0060(12) 0.0030(11) 0.0018(12)
C2 0.0561(16) 0.0593(16) 0.0584(16) -0.0085(14) 0.0062(13) -0.0016(13)
C3 0.082(2) 0.0563(17) 0.087(2) 0.0018(17) 0.0103(18) 0.0005(17)
C4 0.075(2) 0.083(2) 0.097(3) 0.024(2) -0.0010(19) 0.006(2)
C5 0.0572(19) 0.099(3) 0.119(3) 0.0074(19) -0.0242(18) -0.003(2)
C6 0.0537(17) 0.0678(19) 0.092(2) -0.0065(15) -0.0125(16) -0.0029(17)
C7 0.0517(14) 0.0510(14) 0.0403(13) 0.0108(12) -0.0058(11) -0.0019(11)
C8 0.0630(16) 0.0433(13) 0.0463(14) 0.0131(12) -0.0027(12) 0.0000(12)
C9 0.093(2) 0.0583(17) 0.0482(16) 0.0183(17) 0.0063(15) 0.0079(14)
C10 0.110(3) 0.069(2) 0.0401(15) 0.0277(19) -0.0159(16) -0.0087(15)
C11 0.086(2) 0.0712(19) 0.0535(17) 0.0103(17) -0.0189(15) -0.0123(15)
C12 0.0659(17) 0.0709(19) 0.0518(16) -0.0033(15) -0.0088(13) -0.0053(14)
N1 0.0456(12) 0.0765(16) 0.0404(11) -0.0022(11) -0.0071(9) -0.0013(11)
O1 0.0674(11) 0.0888(14) 0.0382(9) -0.0078(11) -0.0027(8) 0.0105(9)
O2 0.0745(13) 0.0518(10) 0.0763(13) -0.0140(10) -0.0064(10) 0.0104(10)
Cl1 0.0830(6) 0.0772(5) 0.1140(7) -0.0306(5) -0.0171(5) -0.0062(5)
Cl2 0.1218(9) 0.1269(10) 0.1873(13) 0.0642(8) -0.0140(9) 0.0199(9)
Cl3 0.0743(5) 0.0665(5) 0.0665(5) -0.0100(4) -0.0044(4) 0.0089(4)
S1 0.0528(4) 0.0574(4) 0.0434(3) -0.0060(3) -0.0025(3) 0.0086(3)

loop_
_atom_type_symbol
_atom_type_description
_atom_type_scat_dispersion_real
_atom_type_scat_dispersion_imag
_atom_type_scat_source
C C 0.0033 0.0016 'International Tables Vol C Tables 4.2.6.8 and 6.1.1.4'
H H 0.0000 0.0000 'International Tables Vol C Tables 4.2.6.8 and 6.1.1.4'
N N 0.0061 0.0033 'International Tables Vol C Tables 4.2.6.8 and 6.1.1.4'
O O 0.0106 0.0060 'International Tables Vol C Tables 4.2.6.8 and 6.1.1.4'
Cl Cl 0.1484 0.1585 'International Tables Vol C Tables 4.2.6.8 and 6.1.1.4'
S S 0.1246 0.1234 'International Tables Vol C Tables 4.2.6.8 and 6.1.1.4'

loop_
_geom_angle_atom_site_label_1
_geom_angle_atom_site_label_2
_geom_angle_atom_site_label_3
_geom_angle_site_symmetry_1
_geom_angle_site_symmetry_3
_geom_angle
_geom_angle_publ_flag
C6 C1 C2 . . 118.5(3) ?
C6 C1 S1 . . 118.1(2) ?
C2 C1 S1 . . 123.3(2) ?
C3 C2 C1 . . 120.5(3) ?
C3 C2 Cl1 . . 118.1(2) ?
C1 C2 Cl1 . . 121.4(2) ?
C4 C3 C2 . . 119.5(3) ?
C4 C3 H3 . . 120.3 ?
C2 C3 H3 . . 120.3 ?
C5 C4 C3 . . 121.2(3) ?
C5 C4 Cl2 . . 119.2(3) ?
C3 C4 Cl2 . . 119.6(3) ?
C4 C5 C6 . . 119.5(3) ?
C4 C5 H5 . . 120.3 ?
C6 C5 H5 . . 120.3 ?
C5 C6 C1 . . 120.8(3) ?
C5 C6 H6 . . 119.6 ?
C1 C6 H6 . . 119.6 ?
C8 C7 C12 . . 118.2(2) ?
C8 C7 N1 . . 120.0(2) ?
C12 C7 N1 . . 121.8(2) ?
C7 C8 C9 . . 120.7(3) ?
C7 C8 Cl3 . . 120.06(19) ?
C9 C8 Cl3 . . 119.2(2) ?
C10 C9 C8 . . 119.8(3) ?
C10 C9 H9 . . 120.1 ?
C8 C9 H9 . . 120.1 ?
C11 C10 C9 . . 119.7(3) ?
C11 C10 H10 . . 120.1 ?
C9 C10 H10 . . 120.1 ?
C10 C11 C12 . . 120.9(3) ?
C10 C11 H11 . . 119.6 ?
C12 C11 H11 . . 119.6 ?
C11 C12 C7 . . 120.6(3) ?
C11 C12 H12 . . 119.7 ?
C7 C12 H12 . . 119.7 ?
C7 N1 S1 . . 125.13(17) ?
C7 N1 H1N . . 117.7(19) ?
S1 N1 H1N . . 114.3(19) ?
O1 S1 O2 . . 118.76(12) ?
O1 S1 N1 . . 105.39(11) ?
O2 S1 N1 . . 109.43(12) ?
O1 S1 C1 . . 110.08(12) ?
O2 S1 C1 . . 106.14(12) ?
N1 S1 C1 . . 106.48(12) ?

loop_
_geom_bond_atom_site_label_1
_geom_bond_atom_site_label_2
_geom_bond_site_symmetry_2
_geom_bond_distance
_geom_bond_publ_flag
C1 C6 . 1.379(3) ?
C1 C2 . 1.397(3) ?
C1 S1 . 1.770(3) ?
C2 C3 . 1.372(4) ?
C2 Cl1 . 1.725(3) ?
C3 C4 . 1.369(5) ?
C3 H3 . 0.9300 ?
C4 C5 . 1.367(5) ?
C4 Cl2 . 1.728(3) ?
C5 C6 . 1.377(4) ?
C5 H5 . 0.9300 ?
C6 H6 . 0.9300 ?
C7 C8 . 1.383(4) ?
C7 C12 . 1.389(3) ?
C7 N1 . 1.419(3) ?
C8 C9 . 1.386(4) ?
C8 Cl3 . 1.737(3) ?
C9 C10 . 1.378(4) ?
C9 H9 . 0.9300 ?
C10 C11 . 1.361(4) ?
C10 H10 . 0.9300 ?
C11 C12 . 1.372(4) ?
C11 H11 . 0.9300 ?
C12 H12 . 0.9300 ?
N1 S1 . 1.620(2) ?
N1 H1N . 0.855(10) ?
O1 S1 . 1.4279(17) ?
O2 S1 . 1.4282(18) ?

loop_
_geom_hbond_atom_site_label_D
_geom_hbond_atom_site_label_H
_geom_hbond_atom_site_label_A
_geom_hbond_site_symmetry_A
_geom_hbond_distance_DH
_geom_hbond_distance_HA
_geom_hbond_distance_DA
_geom_hbond_angle_DHA
N1 H1N O1 4 0.855(10) 2.225(16) 3.007(3) 152(2)
N1 H1N Cl3 . 0.855(10) 2.57(3) 2.975(2) 110(2)

loop_
_geom_torsion_atom_site_label_1
_geom_torsion_atom_site_label_2
_geom_torsion_atom_site_label_3
_geom_torsion_atom_site_label_4
_geom_torsion_site_symmetry_1
_geom_torsion_site_symmetry_2
_geom_torsion_site_symmetry_3
_geom_torsion_site_symmetry_4
_geom_torsion
_geom_torsion_publ_flag
C6 C1 C2 C3 . . . . 0.7(4) ?
S1 C1 C2 C3 . . . . -179.4(2) ?
C6 C1 C2 Cl1 . . . . -178.8(2) ?
S1 C1 C2 Cl1 . . . . 1.1(3) ?
C1 C2 C3 C4 . . . . -0.4(5) ?
Cl1 C2 C3 C4 . . . . 179.0(3) ?
C2 C3 C4 C5 . . . . 0.1(5) ?
C2 C3 C4 Cl2 . . . . -179.1(2) ?
C3 C4 C5 C6 . . . . 0.0(6) ?
Cl2 C4 C5 C6 . . . . 179.3(3) ?
C4 C5 C6 C1 . . . . 0.2(5) ?
C2 C1 C6 C5 . . . . -0.5(4) ?
S1 C1 C6 C5 . . . . 179.6(3) ?
C12 C7 C8 C9 . . . . -0.3(4) ?
N1 C7 C8 C9 . . . . -179.4(2) ?
C12 C7 C8 Cl3 . . . . 179.94(19) ?
N1 C7 C8 Cl3 . . . . 0.8(3) ?
C7 C8 C9 C10 . . . . -1.3(4) ?
Cl3 C8 C9 C10 . . . . 178.5(2) ?
C8 C9 C10 C11 . . . . 1.5(4) ?
C9 C10 C11 C12 . . . . -0.2(5) ?
C10 C11 C12 C7 . . . . -1.5(4) ?
C8 C7 C12 C11 . . . . 1.7(4) ?
N1 C7 C12 C11 . . . . -179.2(3) ?
C8 C7 N1 S1 . . . . -145.6(2) ?
C12 C7 N1 S1 . . . . 35.3(4) ?
C7 N1 S1 O1 . . . . 171.4(2) ?
C7 N1 S1 O2 . . . . -59.8(2) ?
C7 N1 S1 C1 . . . . 54.5(2) ?
C6 C1 S1 O1 . . . . 134.6(2) ?
C2 C1 S1 O1 . . . . -45.3(2) ?
C6 C1 S1 O2 . . . . 4.9(2) ?
C2 C1 S1 O2 . . . . -175.0(2) ?
C6 C1 S1 N1 . . . . -111.6(2) ?
C2 C1 S1 N1 . . . . 68.5(2) ?

loop_
_cod_related_entry_id
_cod_related_entry_database
_cod_related_entry_code
1 ChemSpider 24745242
